data_7239060
loop_
_publ_author_name
'Tiwari, Karishma'
'Mishra, Monika'
'Singh, Vinod P.'

_publ_section_title
;
 A highly sensitive and selective fluorescent sensor for Al3+ ions based
 on thiophene-2-carboxylic acid hydrazide Schiff base
;
_journal_issue 30
_journal_name_full 'RSC Advances'
_journal_page_first 12124
_journal_paper_doi 10.1039/c3ra41573b
_journal_volume 3
_journal_year 2013
_chemical_formula_moiety 'C16 H12 N2 O2 S'
_chemical_formula_sum 'C16 H12 N2 O2 S'
_chemical_formula_weight 296.34
_chemical_melting_point 483
_space_group_IT_number 33
_space_group_name_Hall 'P 2c -2n'
_space_group_name_H-M_alt 'P n a 21'
_symmetry_space_group_name_H-M 'P n a 21'
_atom_sites_solution_hydrogens geom
_atom_sites_solution_primary direct
_atom_sites_solution_secondary difmap
_audit_creation_method SHELXL-97
_cell_angle_alpha 90.00
_cell_angle_beta 90.00
_cell_angle_gamma 90.00
_cell_formula_units_Z 4
_cell_length_a 9.8800(5)
_cell_length_b 22.9781(15)
_cell_length_c 6.1558(4)
_cell_measurement_reflns_used 1006
_cell_measurement_temperature 293(2)
_cell_measurement_theta_max 29.0865
_cell_measurement_theta_min 3.3587
_cell_volume 1397.51(15)
_computing_structure_refinement 'SHELXL-97 (Sheldrick, 1997)'
_diffrn_ambient_temperature 293(2)
_diffrn_measured_fraction_theta_full 0.998
_diffrn_measured_fraction_theta_max 0.847
_diffrn_measurement_device_type 'Xcalibur, Eos'
_diffrn_measurement_method '\w scans'
_diffrn_radiation_monochromator graphite
_diffrn_radiation_source 'fine-focus sealed tube'
_diffrn_radiation_type MoK\a
_diffrn_radiation_wavelength 0.71073
_diffrn_reflns_av_R_equivalents 0.0153
_diffrn_reflns_av_sigmaI/netI 0.0361
_diffrn_reflns_limit_h_max 7
_diffrn_reflns_limit_h_min -13
_diffrn_reflns_limit_k_max 8
_diffrn_reflns_limit_k_min -28
_diffrn_reflns_limit_l_max 7
_diffrn_reflns_limit_l_min -7
_diffrn_reflns_number 4043
_diffrn_reflns_theta_full 25.00
_diffrn_reflns_theta_max 29.15
_diffrn_reflns_theta_min 3.37
_exptl_absorpt_coefficient_mu 0.237
_exptl_absorpt_correction_T_max 1.00000
_exptl_absorpt_correction_T_min 0.96148
_exptl_absorpt_correction_type multi-scan
_exptl_crystal_colour Yellow
_exptl_crystal_density_diffrn 1.408
_exptl_crystal_density_method 'not measured'
_exptl_crystal_F_000 616
_exptl_crystal_size_max 0.25
_exptl_crystal_size_mid 0.24
_exptl_crystal_size_min 0.23
_refine_diff_density_max 0.145
_refine_diff_density_min -0.277
_refine_diff_density_rms 0.039
_refine_ls_abs_structure_details 'Flack H D (1983), Acta Cryst. A39, 876-881'
_refine_ls_abs_structure_Flack 1.11(11)
_refine_ls_extinction_method none
_refine_ls_goodness_of_fit_ref 1.065
_refine_ls_hydrogen_treatment mixed
_refine_ls_matrix_type full
_refine_ls_number_parameters 190
_refine_ls_number_reflns 2693
_refine_ls_number_restraints 1
_refine_ls_restrained_S_all 1.064
_refine_ls_R_factor_all 0.0619
_refine_ls_R_factor_gt 0.0439
_refine_ls_shift/su_max 0.000
_refine_ls_shift/su_mean 0.000
_refine_ls_structure_factor_coef Fsqd
_refine_ls_weighting_details 'calc w=1/[\s^2^(Fo^2^)+(0.0304P)^2^+0.3810P] where P=(Fo^2^+2Fc^2^)/3'
_refine_ls_weighting_scheme calc
_refine_ls_wR_factor_gt 0.0852
_refine_ls_wR_factor_ref 0.0963
_reflns_number_gt 2168
_reflns_number_total 2693
_reflns_threshold_expression >2sigma(I)
_cod_data_source_file c3ra41573b.txt
_cod_data_source_block thn1
_cod_depositor_comments
;
The following automatic conversions were performed:

data item '_chemical_melting_point' value '483K' was changed to '483'
-- the value should be numeric and without a unit designator.

Automatic conversion script
Id: cif_fix_values 6909 2019-04-08 15:41:33Z antanas 
;
_cod_database_code 7239060

loop_
_symmetry_equiv_pos_as_xyz
'x, y, z'
'-x, -y, z+1/2'
'x+1/2, -y+1/2, z'
'-x+1/2, y+1/2, z+1/2'

loop_
_atom_site_label
_atom_site_type_symbol
_atom_site_fract_x
_atom_site_fract_y
_atom_site_fract_z
_atom_site_U_iso_or_equiv
_atom_site_adp_type
_atom_site_occupancy
_atom_site_symmetry_multiplicity
_atom_site_calc_flag
_atom_site_refinement_flags
S1 S 0.10188(8) 0.65865(4) 0.44076(18) 0.0688(3) Uani 1 1 d .
C1 C -0.1137(2) 0.89693(12) 1.1820(4) 0.0343(6) Uani 1 1 d .
N1 N -0.0459(2) 0.81608(10) 0.9671(4) 0.0420(6) Uani 1 1 d .
O1 O 0.0654(2) 0.83932(9) 1.3335(4) 0.0599(6) Uani 1 1 d .
H1 H 0.0516 0.8211 1.2211 0.090 Uiso 1 1 calc R
C9 C -0.1958(3) 0.94856(12) 1.2004(4) 0.0365(6) Uani 1 1 d .
C8 C -0.2859(3) 0.96732(12) 1.0367(5) 0.0439(7) Uani 1 1 d .
H8 H -0.2950 0.9455 0.9103 0.053 Uiso 1 1 calc R
N2 N -0.0735(2) 0.77890(10) 0.7981(4) 0.0431(6) Uani 1 1 d .
H2 H -0.1526 0.7783 0.7399 0.052 Uiso 1 1 calc R
C10 C -0.1835(3) 0.98372(12) 1.3888(5) 0.0433(7) Uani 1 1 d .
O2 O 0.13929(17) 0.74178(10) 0.8041(3) 0.0552(6) Uani 1 1 d .
C12 C 0.0252(3) 0.74324(13) 0.7244(5) 0.0422(7) Uani 1 1 d .
C2 C -0.0196(3) 0.88499(13) 1.3438(5) 0.0429(7) Uani 1 1 d .
C11 C -0.1315(3) 0.85719(12) 1.0010(4) 0.0385(6) Uani 1 1 d .
H011 H -0.2054 0.8615 0.9089 0.046 Uiso 1 1 calc R
C5 C -0.2612(3) 1.03476(13) 1.4084(6) 0.0602(9) Uani 1 1 d .
H5 H -0.2530 1.0576 1.5325 0.072 Uiso 1 1 calc R
C13 C -0.0129(3) 0.70827(12) 0.5349(5) 0.0435(7) Uani 1 1 d .
C3 C -0.0095(3) 0.92064(14) 1.5283(5) 0.0515(8) Uani 1 1 d .
H3 H 0.0531 0.9117 1.6361 0.062 Uiso 1 1 calc R
C4 C -0.0899(3) 0.96793(15) 1.5509(5) 0.0526(8) Uani 1 1 d .
H4 H -0.0832 0.9905 1.6760 0.063 Uiso 1 1 calc R
C7 C -0.3600(3) 1.01726(14) 1.0616(6) 0.0567(8) Uani 1 1 d .
H7 H -0.4193 1.0287 0.9523 0.068 Uiso 1 1 calc R
C15 C -0.1161(3) 0.67152(16) 0.2282(7) 0.0677(10) Uani 1 1 d .
H017 H -0.1830 0.6676 0.1231 0.081 Uiso 1 1 calc R
C14 C -0.1250(3) 0.71022(15) 0.4055(6) 0.0623(10) Uani 1 1 d .
H018 H -0.1988 0.7343 0.4313 0.075 Uiso 1 1 calc R
C6 C -0.3481(4) 1.05126(16) 1.2482(7) 0.0675(10) Uani 1 1 d .
H6 H -0.3992 1.0850 1.2632 0.081 Uiso 1 1 calc R
C16 C -0.0001(3) 0.64092(16) 0.2280(6) 0.0693(11) Uani 1 1 d .
H020 H 0.0219 0.6132 0.1236 0.083 Uiso 1 1 calc R

loop_
_atom_site_aniso_label
_atom_site_aniso_U_11
_atom_site_aniso_U_22
_atom_site_aniso_U_33
_atom_site_aniso_U_23
_atom_site_aniso_U_13
_atom_site_aniso_U_12
S1 0.0506(4) 0.0641(5) 0.0919(7) -0.0230(6) 0.0103(5) 0.0174(4)
C1 0.0313(12) 0.0375(15) 0.0340(14) -0.0025(13) 0.0013(11) -0.0110(11)
N1 0.0321(10) 0.0463(13) 0.0476(14) -0.0054(12) 0.0028(10) -0.0015(10)
O1 0.0480(11) 0.0664(15) 0.0652(14) 0.0000(13) -0.0180(11) 0.0057(11)
C9 0.0341(13) 0.0339(15) 0.0415(15) -0.0026(13) 0.0075(12) -0.0082(12)
C8 0.0430(15) 0.0420(16) 0.0468(16) 0.0008(15) 0.0056(14) -0.0028(14)
N2 0.0266(10) 0.0464(14) 0.0563(15) -0.0144(12) -0.0023(11) 0.0046(10)
C10 0.0446(15) 0.0441(16) 0.0411(16) -0.0058(14) 0.0143(13) -0.0142(13)
O2 0.0297(9) 0.0686(15) 0.0673(14) -0.0041(12) -0.0023(10) 0.0091(10)
C12 0.0311(13) 0.0390(16) 0.0564(17) 0.0013(15) 0.0086(13) -0.0007(12)
C2 0.0354(14) 0.0473(17) 0.0462(16) 0.0056(15) -0.0007(13) -0.0086(13)
C11 0.0313(13) 0.0417(16) 0.0426(17) -0.0012(13) -0.0010(11) -0.0027(12)
C5 0.068(2) 0.0507(19) 0.061(2) -0.0177(19) 0.022(2) -0.0093(16)
C13 0.0344(14) 0.0323(14) 0.0638(17) -0.0077(15) 0.0121(14) -0.0006(12)
C3 0.0473(17) 0.068(2) 0.0390(15) 0.0020(17) -0.0081(14) -0.0166(16)
C4 0.0587(19) 0.060(2) 0.0393(16) -0.0132(16) 0.0092(15) -0.0224(17)
C7 0.0542(18) 0.051(2) 0.065(2) 0.0055(19) 0.0045(16) 0.0080(16)
C15 0.0487(18) 0.069(2) 0.085(3) -0.035(2) 0.0031(18) -0.0070(18)
C14 0.0434(16) 0.0586(19) 0.085(3) -0.032(2) 0.0007(19) 0.0035(15)
C6 0.065(2) 0.051(2) 0.086(3) -0.007(2) 0.021(2) 0.0095(18)
C16 0.058(2) 0.063(2) 0.086(3) -0.035(2) 0.0201(19) -0.0013(18)

loop_
_atom_type_symbol
_atom_type_description
_atom_type_scat_dispersion_real
_atom_type_scat_dispersion_imag
_atom_type_scat_source
C C 0.0033 0.0016 'International Tables Vol C Tables 4.2.6.8 and 6.1.1.4'
H H 0.0000 0.0000 'International Tables Vol C Tables 4.2.6.8 and 6.1.1.4'
N N 0.0061 0.0033 'International Tables Vol C Tables 4.2.6.8 and 6.1.1.4'
O O 0.0106 0.0060 'International Tables Vol C Tables 4.2.6.8 and 6.1.1.4'
S S 0.1246 0.1234 'International Tables Vol C Tables 4.2.6.8 and 6.1.1.4'

loop_
_geom_angle_atom_site_label_1
_geom_angle_atom_site_label_2
_geom_angle_atom_site_label_3
_geom_angle
C16 S1 C13 91.59(17)
C2 C1 C9 118.9(2)
C2 C1 C11 120.5(3)
C9 C1 C11 120.6(2)
C11 N1 N2 116.7(2)
C2 O1 H1 109.5
C8 C9 C10 117.6(3)
C8 C9 C1 123.4(2)
C10 C9 C1 119.0(2)
C7 C8 C9 120.8(3)
C7 C8 H8 119.6
C9 C8 H8 119.6
C12 N2 N1 119.2(2)
C12 N2 H2 120.4
N1 N2 H2 120.4
C5 C10 C4 120.8(3)
C5 C10 C9 119.9(3)
C4 C10 C9 119.3(3)
O2 C12 N2 122.9(3)
O2 C12 C13 122.6(3)
N2 C12 C13 114.4(2)
O1 C2 C1 122.5(3)
O1 C2 C3 116.6(3)
C1 C2 C3 120.8(3)
N1 C11 C1 120.5(2)
N1 C11 H011 119.8
C1 C11 H011 119.8
C6 C5 C10 121.0(3)
C6 C5 H5 119.5
C10 C5 H5 119.5
C14 C13 C12 130.9(3)
C14 C13 S1 111.3(2)
C12 C13 S1 117.7(2)
C4 C3 C2 120.6(3)
C4 C3 H3 119.7
C2 C3 H3 119.7
C3 C4 C10 121.3(3)
C3 C4 H4 119.3
C10 C4 H4 119.3
C8 C7 C6 121.1(3)
C8 C7 H7 119.5
C6 C7 H7 119.5
C16 C15 C14 112.6(3)
C16 C15 H017 123.7
C14 C15 H017 123.7
C13 C14 C15 112.3(3)
C13 C14 H018 123.8
C15 C14 H018 123.8
C5 C6 C7 119.6(3)
C5 C6 H6 120.2
C7 C6 H6 120.2
C15 C16 S1 112.2(3)
C15 C16 H020 123.9
S1 C16 H020 123.9

loop_
_geom_bond_atom_site_label_1
_geom_bond_atom_site_label_2
_geom_bond_distance
S1 C16 1.702(4)
S1 C13 1.709(3)
C1 C2 1.389(4)
C1 C9 1.442(4)
C1 C11 1.451(4)
N1 C11 1.285(3)
N1 N2 1.374(3)
O1 C2 1.346(3)
O1 H1 0.8200
C9 C8 1.412(4)
C9 C10 1.418(4)
C8 C7 1.370(4)
C8 H8 0.9300
N2 C12 1.352(3)
N2 H2 0.8600
C10 C5 1.407(4)
C10 C4 1.408(4)
O2 C12 1.229(3)
C12 C13 1.466(4)
C2 C3 1.404(4)
C11 H011 0.9300
C5 C6 1.361(5)
C5 H5 0.9300
C13 C14 1.364(4)
C3 C4 1.353(4)
C3 H3 0.9300
C4 H4 0.9300
C7 C6 1.394(5)
C7 H7 0.9300
C15 C16 1.344(5)
C15 C14 1.411(5)
C15 H017 0.9300
C14 H018 0.9300
C6 H6 0.9300
C16 H020 0.9300

loop_
_geom_torsion_atom_site_label_1
_geom_torsion_atom_site_label_2
_geom_torsion_atom_site_label_3
_geom_torsion_atom_site_label_4
_geom_torsion
C2 C1 C9 C8 174.4(2)
C11 C1 C9 C8 -7.3(4)
C2 C1 C9 C10 -3.6(4)
C11 C1 C9 C10 174.7(2)
C10 C9 C8 C7 -1.0(4)
C1 C9 C8 C7 -179.0(3)
C11 N1 N2 C12 165.6(3)
C8 C9 C10 C5 0.9(4)
C1 C9 C10 C5 179.0(2)
C8 C9 C10 C4 -177.0(2)
C1 C9 C10 C4 1.2(4)
N1 N2 C12 O2 1.2(4)
N1 N2 C12 C13 -176.2(2)
C9 C1 C2 O1 -176.7(2)
C11 C1 C2 O1 5.1(4)
C9 C1 C2 C3 3.5(4)
C11 C1 C2 C3 -174.7(2)
N2 N1 C11 C1 177.2(2)
C2 C1 C11 N1 -12.1(4)
C9 C1 C11 N1 169.7(2)
C4 C10 C5 C6 177.5(3)
C9 C10 C5 C6 -0.3(4)
O2 C12 C13 C14 -168.9(3)
N2 C12 C13 C14 8.5(5)
O2 C12 C13 S1 6.6(4)
N2 C12 C13 S1 -176.0(2)
C16 S1 C13 C14 0.2(3)
C16 S1 C13 C12 -176.1(2)
O1 C2 C3 C4 179.2(3)
C1 C2 C3 C4 -1.0(4)
C2 C3 C4 C10 -1.6(4)
C5 C10 C4 C3 -176.4(3)
C9 C10 C4 C3 1.4(4)
C9 C8 C7 C6 0.5(5)
C12 C13 C14 C15 175.1(3)
S1 C13 C14 C15 -0.6(4)
C16 C15 C14 C13 0.8(5)
C10 C5 C6 C7 -0.3(5)
C8 C7 C6 C5 0.2(5)
C14 C15 C16 S1 -0.6(5)
C13 S1 C16 C15 0.2(3)
